data_7221704
loop_
_publ_author_name
'Gong, Shuling'
'Guo, Rong'
'Wang, Wei'
'Yang, Weiping'
'Chen, Yuanyin'

_publ_section_title
;
 Exocyclic self-assembly behaviors of carboxylic acid and lariat ether
 macrocyclic hosts: regulation by pendent arm
;
_journal_name_full 'RSC Adv.'
_journal_paper_doi 10.1039/C5RA09521B
_journal_year 2015
_chemical_formula_moiety 'C28 H42 N2 O4'
_chemical_formula_sum 'C28 H42 N2 O4'
_chemical_formula_weight 470.64
_chemical_name_systematic
; 
 ? 
;
_space_group_IT_number 14
_symmetry_cell_setting monoclinic
_symmetry_space_group_name_Hall '-P 2yn'
_symmetry_space_group_name_H-M 'P 1 21/n 1'
_atom_sites_solution_hydrogens geom
_atom_sites_solution_primary direct
_atom_sites_solution_secondary difmap
_audit_creation_method SHELXL-97
_audit_update_record
;
2015-04-07 deposited with the CCDC.
2015-07-31 downloaded from the CCDC.
;
_cell_angle_alpha 90.00
_cell_angle_beta 97.747(4)
_cell_angle_gamma 90.00
_cell_formula_units_Z 2
_cell_length_a 16.1140(18)
_cell_length_b 4.7953(5)
_cell_length_c 17.101(2)
_cell_measurement_reflns_used 1311
_cell_measurement_temperature 173(2)
_cell_measurement_theta_max 24.64
_cell_measurement_theta_min 3.66
_cell_volume 1309.4(3)
_computing_structure_refinement 'SHELXL-97 (Sheldrick, 2008)'
_computing_structure_solution 'SHELXS-97 (Sheldrick, 2008)'
_diffrn_ambient_temperature 173(2)
_diffrn_measured_fraction_theta_full 0.980
_diffrn_measured_fraction_theta_max 0.980
_diffrn_measurement_device_type 'PHOTON100 CMOS detector'
_diffrn_measurement_method 'omega scan'
_diffrn_radiation_monochromator 'TRIUMPH curved crystal monochromator'
_diffrn_radiation_source 'fine-focus sealed tube'
_diffrn_radiation_type MoK\a
_diffrn_radiation_wavelength 0.71073
_diffrn_reflns_av_R_equivalents 0.0749
_diffrn_reflns_av_sigmaI/netI 0.0844
_diffrn_reflns_limit_h_max 19
_diffrn_reflns_limit_h_min -19
_diffrn_reflns_limit_k_max 5
_diffrn_reflns_limit_k_min -5
_diffrn_reflns_limit_l_max 20
_diffrn_reflns_limit_l_min -20
_diffrn_reflns_number 6253
_diffrn_reflns_theta_full 25.04
_diffrn_reflns_theta_max 25.04
_diffrn_reflns_theta_min 3.66
_exptl_absorpt_coefficient_mu 0.079
_exptl_absorpt_correction_T_max 0.7452
_exptl_absorpt_correction_T_min 0.6635
_exptl_absorpt_correction_type multi-scan
_exptl_absorpt_process_details 'SADABS (Bruker, 2013)'
_exptl_crystal_colour colorless
_exptl_crystal_density_diffrn 1.194
_exptl_crystal_density_method 'not measured'
_exptl_crystal_description block
_exptl_crystal_F_000 512
_exptl_crystal_size_max 0.28
_exptl_crystal_size_mid 0.19
_exptl_crystal_size_min 0.13
_refine_diff_density_max 0.327
_refine_diff_density_min -0.204
_refine_diff_density_rms 0.049
_refine_ls_extinction_method none
_refine_ls_goodness_of_fit_ref 1.035
_refine_ls_hydrogen_treatment constr
_refine_ls_matrix_type full
_refine_ls_number_parameters 155
_refine_ls_number_reflns 2273
_refine_ls_number_restraints 0
_refine_ls_restrained_S_all 1.035
_refine_ls_R_factor_all 0.1226
_refine_ls_R_factor_gt 0.0563
_refine_ls_shift/su_max 0.000
_refine_ls_shift/su_mean 0.000
_refine_ls_structure_factor_coef Fsqd
_refine_ls_weighting_details 'calc w=1/[\s^2^(Fo^2^)+(0.0505P)^2^+0.4339P] where P=(Fo^2^+2Fc^2^)/3'
_refine_ls_weighting_scheme calc
_refine_ls_wR_factor_gt 0.1144
_refine_ls_wR_factor_ref 0.1406
_reflns_number_gt 1324
_reflns_number_total 2273
_reflns_threshold_expression >2sigma(I)
_cod_data_source_file c5ra09521b2.cif
_cod_data_source_block I
_cod_depositor_comments
;
The following automatic conversions were performed:

'_symmetry_cell_setting' value 'Monoclinic' changed to 'monoclinic'
according to
/usr/data/users/saulius/crontab/automatic-downloads/rss-feeds/RSC/lib/dictionaries/cif_core.dic
dictionary named 'cif_core.dic' version 2.4.2 from 2011-04-26.

Automatic conversion script
Id: cif_fix_values 3271 2015-04-21 07:52:19Z andrius 
;
_cod_original_cell_volume 1309.3(3)
_cod_original_sg_symbol_Hall '-P 2yn  '
_cod_original_sg_symbol_H-M 'P2(1)/n  '
_cod_database_code 7221704

loop_
_symmetry_equiv_pos_as_xyz
'x, y, z'
'-x+1/2, y+1/2, -z+1/2'
'-x, -y, -z'
'x-1/2, -y-1/2, z-1/2'

loop_
_atom_site_label
_atom_site_type_symbol
_atom_site_fract_x
_atom_site_fract_y
_atom_site_fract_z
_atom_site_U_iso_or_equiv
_atom_site_adp_type
_atom_site_occupancy
_atom_site_symmetry_multiplicity
_atom_site_calc_flag
_atom_site_refinement_flags
C1 C 0.73267(16) 0.0362(6) 0.57273(15) 0.0239(7) Uani 1 1 d .
C2 C 0.68968(16) -0.1453(6) 0.61730(16) 0.0240(7) Uani 1 1 d .
C3 C 0.73349(18) -0.3291(6) 0.66935(16) 0.0283(7) Uani 1 1 d .
H3 H 0.7043 -0.4528 0.6994 0.034 Uiso 1 1 calc R
C4 C 0.82077(18) -0.3330(6) 0.67775(17) 0.0326(7) Uani 1 1 d .
H4 H 0.8511 -0.4590 0.7138 0.039 Uiso 1 1 calc R
C5 C 0.86291(18) -0.1552(6) 0.63411(17) 0.0320(7) Uani 1 1 d .
H5 H 0.9224 -0.1590 0.6399 0.038 Uiso 1 1 calc R
C6 C 0.81893(17) 0.0310(6) 0.58126(16) 0.0295(7) Uani 1 1 d .
H6 H 0.8484 0.1539 0.5512 0.035 Uiso 1 1 calc R
C7 C 0.72162(17) 0.3866(6) 0.47165(16) 0.0275(7) Uani 1 1 d .
H7A H 0.7504 0.2749 0.4347 0.033 Uiso 1 1 calc R
H7B H 0.7637 0.5054 0.5034 0.033 Uiso 1 1 calc R
C8 C 0.65410(17) 0.5670(6) 0.42599(16) 0.0291(7) Uani 1 1 d .
H8A H 0.6208 0.6512 0.4645 0.035 Uiso 1 1 calc R
H8B H 0.6823 0.7218 0.4017 0.035 Uiso 1 1 calc R
C9 C 0.53541(18) 0.2450(6) 0.39238(18) 0.0329(7) Uani 1 1 d .
H9A H 0.5443 0.2436 0.4508 0.039 Uiso 1 1 calc R
H9B H 0.5454 0.0538 0.3739 0.039 Uiso 1 1 calc R
C10 C 0.44577(17) 0.3275(6) 0.36383(17) 0.0297(7) Uani 1 1 d .
H10A H 0.4336 0.5158 0.3831 0.036 Uiso 1 1 calc R
H10B H 0.4350 0.3267 0.3055 0.036 Uiso 1 1 calc R
C11 C 0.63681(19) 0.3266(7) 0.29972(17) 0.0384(8) Uani 1 1 d .
H11A H 0.6614 0.1425 0.3155 0.046 Uiso 1 1 calc R
H11B H 0.6833 0.4530 0.2912 0.046 Uiso 1 1 calc R
C12 C 0.5796(2) 0.2947(8) 0.22333(18) 0.0478(9) Uani 1 1 d .
H12A H 0.5506 0.4741 0.2103 0.057 Uiso 1 1 calc R
H12B H 0.5364 0.1534 0.2304 0.057 Uiso 1 1 calc R
C13 C 0.6242(2) 0.2085(9) 0.15483(19) 0.0567(11) Uani 1 1 d .
H13A H 0.6665 0.3516 0.1467 0.068 Uiso 1 1 calc R
H13B H 0.6540 0.0306 0.1680 0.068 Uiso 1 1 calc R
C14 C 0.5649(2) 0.1724(9) 0.0791(2) 0.0705(12) Uani 1 1 d .
H14A H 0.5240 0.0265 0.0862 0.106 Uiso 1 1 calc R
H14B H 0.5968 0.1189 0.0365 0.106 Uiso 1 1 calc R
H14C H 0.5356 0.3485 0.0655 0.106 Uiso 1 1 calc R
N1 N 0.59563(14) 0.4359(5) 0.36386(13) 0.0289(6) Uani 1 1 d .
O1 O 0.68238(11) 0.2075(4) 0.52195(11) 0.0289(5) Uani 1 1 d .
O2 O 0.39590(11) 0.1215(4) 0.39605(11) 0.0302(5) Uani 1 1 d .

loop_
_atom_site_aniso_label
_atom_site_aniso_U_11
_atom_site_aniso_U_22
_atom_site_aniso_U_33
_atom_site_aniso_U_23
_atom_site_aniso_U_13
_atom_site_aniso_U_12
C1 0.0229(16) 0.0196(15) 0.0283(15) -0.0035(13) -0.0002(12) 0.0007(12)
C2 0.0184(16) 0.0258(15) 0.0286(15) -0.0047(13) 0.0060(12) -0.0002(12)
C3 0.0297(17) 0.0282(16) 0.0270(16) 0.0012(14) 0.0043(13) 0.0009(14)
C4 0.0298(18) 0.0355(18) 0.0304(17) 0.0003(15) -0.0037(14) 0.0077(14)
C5 0.0210(16) 0.0313(17) 0.0425(18) -0.0031(16) 0.0000(14) -0.0006(14)
C6 0.0268(17) 0.0263(16) 0.0360(17) -0.0014(14) 0.0059(13) -0.0059(13)
C7 0.0244(16) 0.0276(16) 0.0317(16) 0.0021(13) 0.0081(13) -0.0058(13)
C8 0.0281(17) 0.0250(16) 0.0353(16) -0.0008(14) 0.0075(14) -0.0004(13)
C9 0.0267(17) 0.0348(17) 0.0371(17) 0.0062(14) 0.0039(14) -0.0031(13)
C10 0.0286(17) 0.0304(16) 0.0311(16) 0.0035(14) 0.0079(13) -0.0032(14)
C11 0.0338(19) 0.049(2) 0.0329(17) -0.0034(16) 0.0066(14) 0.0045(16)
C12 0.035(2) 0.072(3) 0.0371(19) -0.0025(18) 0.0061(16) 0.0061(18)
C13 0.039(2) 0.095(3) 0.037(2) -0.007(2) 0.0074(16) 0.010(2)
C14 0.050(2) 0.117(4) 0.045(2) -0.011(2) 0.0081(19) -0.002(2)
N1 0.0246(13) 0.0336(14) 0.0289(13) 0.0015(12) 0.0051(11) -0.0039(11)
O1 0.0218(11) 0.0279(11) 0.0366(11) 0.0077(9) 0.0033(9) -0.0026(9)
O2 0.0201(11) 0.0325(12) 0.0388(12) 0.0096(10) 0.0065(9) -0.0002(8)

loop_
_atom_type_symbol
_atom_type_description
_atom_type_scat_dispersion_real
_atom_type_scat_dispersion_imag
_atom_type_scat_source
C C 0.0033 0.0016 'International Tables Vol C Tables 4.2.6.8 and 6.1.1.4'
H H 0.0000 0.0000 'International Tables Vol C Tables 4.2.6.8 and 6.1.1.4'
N N 0.0061 0.0033 'International Tables Vol C Tables 4.2.6.8 and 6.1.1.4'
O O 0.0106 0.0060 'International Tables Vol C Tables 4.2.6.8 and 6.1.1.4'

loop_
_geom_angle_atom_site_label_1
_geom_angle_atom_site_label_2
_geom_angle_atom_site_label_3
_geom_angle
_geom_angle_site_symmetry_1
O1 C1 C6 125.2(3) .
O1 C1 C2 114.9(2) .
C6 C1 C2 119.8(3) .
O2 C2 C3 125.2(3) 3_656
O2 C2 C1 114.7(2) 3_656
C3 C2 C1 120.1(3) .
C2 C3 C4 119.8(3) .
C2 C3 H3 120.1 .
C4 C3 H3 120.1 .
C5 C4 C3 120.1(3) .
C5 C4 H4 119.9 .
C3 C4 H4 119.9 .
C4 C5 C6 120.3(3) .
C4 C5 H5 119.8 .
C6 C5 H5 119.8 .
C1 C6 C5 119.8(3) .
C1 C6 H6 120.1 .
C5 C6 H6 120.1 .
O1 C7 C8 108.0(2) .
O1 C7 H7A 110.1 .
C8 C7 H7A 110.1 .
O1 C7 H7B 110.1 .
C8 C7 H7B 110.1 .
H7A C7 H7B 108.4 .
N1 C8 C7 118.3(2) .
N1 C8 H8A 107.7 .
C7 C8 H8A 107.7 .
N1 C8 H8B 107.7 .
C7 C8 H8B 107.7 .
H8A C8 H8B 107.1 .
N1 C9 C10 112.1(2) .
N1 C9 H9A 109.2 .
C10 C9 H9A 109.2 .
N1 C9 H9B 109.2 .
C10 C9 H9B 109.2 .
H9A C9 H9B 107.9 .
O2 C10 C9 104.9(2) .
O2 C10 H10A 110.8 .
C9 C10 H10A 110.8 .
O2 C10 H10B 110.8 .
C9 C10 H10B 110.8 .
H10A C10 H10B 108.8 .
N1 C11 C12 113.8(2) .
N1 C11 H11A 108.8 .
C12 C11 H11A 108.8 .
N1 C11 H11B 108.8 .
C12 C11 H11B 108.8 .
H11A C11 H11B 107.7 .
C11 C12 C13 113.7(3) .
C11 C12 H12A 108.8 .
C13 C12 H12A 108.8 .
C11 C12 H12B 108.8 .
C13 C12 H12B 108.8 .
H12A C12 H12B 107.7 .
C14 C13 C12 112.6(3) .
C14 C13 H13A 109.1 .
C12 C13 H13A 109.1 .
C14 C13 H13B 109.1 .
C12 C13 H13B 109.1 .
H13A C13 H13B 107.8 .
C13 C14 H14A 109.5 .
C13 C14 H14B 109.5 .
H14A C14 H14B 109.5 .
C13 C14 H14C 109.5 .
H14A C14 H14C 109.5 .
H14B C14 H14C 109.5 .
C11 N1 C8 112.8(2) .
C11 N1 C9 114.6(2) .
C8 N1 C9 114.7(2) .
C1 O1 C7 118.0(2) .
C2 O2 C10 118.9(2) 3_656

loop_
_geom_bond_atom_site_label_1
_geom_bond_atom_site_label_2
_geom_bond_distance
_geom_bond_site_symmetry_2
C1 O1 1.377(3) .
C1 C6 1.378(4) .
C1 C2 1.400(4) .
C2 O2 1.372(3) 3_656
C2 C3 1.378(4) .
C3 C4 1.395(4) .
C3 H3 0.9500 .
C4 C5 1.372(4) .
C4 H4 0.9500 .
C5 C6 1.394(4) .
C5 H5 0.9500 .
C6 H6 0.9500 .
C7 O1 1.423(3) .
C7 C8 1.521(4) .
C7 H7A 0.9900 .
C7 H7B 0.9900 .
C8 N1 1.464(3) .
C8 H8A 0.9900 .
C8 H8B 0.9900 .
C9 N1 1.465(3) .
C9 C10 1.514(4) .
C9 H9A 0.9900 .
C9 H9B 0.9900 .
C10 O2 1.430(3) .
C10 H10A 0.9900 .
C10 H10B 0.9900 .
C11 N1 1.454(4) .
C11 C12 1.502(4) .
C11 H11A 0.9900 .
C11 H11B 0.9900 .
C12 C13 1.512(4) .
C12 H12A 0.9900 .
C12 H12B 0.9900 .
C13 C14 1.511(5) .
C13 H13A 0.9900 .
C13 H13B 0.9900 .
C14 H14A 0.9800 .
C14 H14B 0.9800 .
C14 H14C 0.9800 .
O2 C2 1.372(3) 3_656
